data_7122139
loop_
_publ_author_name
'Wang, Mengmeng'
'Meng, Xixi'
'Song, Fen'
'He, Yanfei'
'Shi, Wei'
'Gao, Hongling'
'Tang, Jinkui'
'Peng, Cheng'

_publ_section_title
;
 Reversible structural transformation induced switchable single-molecule
 magnet behavior in lanthanide metal-organic frameworks.
;
_journal_issue 72
_journal_name_full 'Chemical communications (Cambridge, England)'
_journal_page_first 10183
_journal_page_last 10186
_journal_paper_doi 10.1039/c8cc06058d
_journal_volume 54
_journal_year 2018
_chemical_formula_moiety 'C28 H21 Dy O12, 3(C3 H7 N O)'
_chemical_formula_sum 'C37 H42 Dy N3 O15'
_chemical_formula_weight 931.24
_space_group_crystal_system triclinic
_space_group_IT_number 2
_space_group_name_Hall '-P 1'
_space_group_name_H-M_alt 'P -1'
_symmetry_space_group_name_Hall '-P 1'
_symmetry_space_group_name_H-M 'P -1'
_atom_sites_solution_hydrogens geom
_atom_sites_solution_primary iterative
_atom_sites_solution_secondary difmap
_audit_block_doi 10.5517/ccdc.csd.cc2022t0
_audit_creation_date 2018-06-13
_audit_creation_method
;
Olex2 1.2
(compiled 2018.05.29 svn.r3508 for OlexSys, GUI svn.r5506)
;
_audit_update_record
;
2018-06-13 deposited with the CCDC.
2018-08-10 downloaded from the CCDC.
;
_cell_angle_alpha 85.355(4)
_cell_angle_beta 76.826(4)
_cell_angle_gamma 72.112(4)
_cell_formula_units_Z 2
_cell_length_a 9.4019(5)
_cell_length_b 13.8627(6)
_cell_length_c 16.5461(8)
_cell_measurement_reflns_used 7942
_cell_measurement_temperature 130.25(10)
_cell_measurement_theta_max 28.8940
_cell_measurement_theta_min 3.1440
_cell_volume 1998.15(18)
_computing_cell_refinement
;
CrysAlisPro, Agilent Technologies,
Version 1.171.36.32 (release 02-08-2013 CrysAlis171 .NET)
(compiled Aug  2 2013,16:46:58)
;
_computing_data_collection
;
CrysAlisPro, Agilent Technologies,
Version 1.171.36.32 (release 02-08-2013 CrysAlis171 .NET)
(compiled Aug  2 2013,16:46:58)
;
_computing_data_reduction
;
CrysAlisPro, Agilent Technologies,
Version 1.171.36.32 (release 02-08-2013 CrysAlis171 .NET)
(compiled Aug  2 2013,16:46:58)
;
_computing_molecular_graphics 'Olex2 (Dolomanov et al., 2009)'
_computing_publication_material 'Olex2 (Dolomanov et al., 2009)'
_computing_structure_refinement 'XL (Sheldrick, 2008)'
_computing_structure_solution
;
Superflip (Palatinus & Chapuis, 2007;Palatinus & van der Lee, 2008;
Palatinus et al., 2012)
;
_diffrn_ambient_temperature 130.25(10)
_diffrn_detector_area_resol_mean 16.2116
_diffrn_measured_fraction_theta_full 0.998
_diffrn_measured_fraction_theta_max 0.998
_diffrn_measurement_details
;
#__ type_ start__ end____ width___ exp.time_
  1 omega   35.00   60.00   1.0000    1.0000
omega____ theta____ kappa____ phi______ frames
    -       18.1935  -99.0000  120.0000 25

#__ type_ start__ end____ width___ exp.time_
  2 omega    5.00   43.00   1.0000    1.0000
omega____ theta____ kappa____ phi______ frames
    -       18.1935   57.0000   30.0000 38

#__ type_ start__ end____ width___ exp.time_
  3 omega   -4.00   84.00   1.0000    1.0000
omega____ theta____ kappa____ phi______ frames
    -       18.1935   77.0000   60.0000 88

#__ type_ start__ end____ width___ exp.time_
  4 omega  -19.00    6.00   1.0000    1.0000
omega____ theta____ kappa____ phi______ frames
    -       18.1935  -99.0000 -120.0000 25

#__ type_ start__ end____ width___ exp.time_
  5 omega   -1.00   58.00   1.0000    1.0000
omega____ theta____ kappa____ phi______ frames
    -       18.1935   19.0000  -90.0000 59

#__ type_ start__ end____ width___ exp.time_
  6 omega  -49.00   43.00   1.0000    1.0000
omega____ theta____ kappa____ phi______ frames
    -       18.1935  -77.0000  150.0000 92

#__ type_ start__ end____ width___ exp.time_
  7 omega  -12.00   83.00   1.0000    1.0000
omega____ theta____ kappa____ phi______ frames
    -       18.1935   77.0000  -90.0000 95
;
_diffrn_measurement_device_type 'SuperNova, Single source at offset, Eos'
_diffrn_measurement_method '\w scans'
_diffrn_orient_matrix_UB_11 0.0315444000
_diffrn_orient_matrix_UB_12 -0.0433814000
_diffrn_orient_matrix_UB_13 -0.0255726000
_diffrn_orient_matrix_UB_21 0.0110454000
_diffrn_orient_matrix_UB_22 0.0315436000
_diffrn_orient_matrix_UB_23 -0.0353623000
_diffrn_orient_matrix_UB_31 0.0739539000
_diffrn_orient_matrix_UB_32 -0.0037598000
_diffrn_orient_matrix_UB_33 0.0058467000
_diffrn_radiation_monochromator mirror
_diffrn_radiation_type MoK\a
_diffrn_radiation_wavelength 0.71073
_diffrn_reflns_av_R_equivalents 0.0546
_diffrn_reflns_av_unetI/netI 0.0725
_diffrn_reflns_limit_h_max 11
_diffrn_reflns_limit_h_min -11
_diffrn_reflns_limit_k_max 16
_diffrn_reflns_limit_k_min -15
_diffrn_reflns_limit_l_max 19
_diffrn_reflns_limit_l_min -19
_diffrn_reflns_number 14804
_diffrn_reflns_theta_full 25.01
_diffrn_reflns_theta_max 25.01
_diffrn_reflns_theta_min 2.88
_diffrn_source 'SuperNova (Mo) X-ray Source'
_exptl_absorpt_coefficient_mu 1.942
_exptl_absorpt_correction_T_max 1.00000
_exptl_absorpt_correction_T_min 0.45641
_exptl_absorpt_correction_type multi-scan
_exptl_absorpt_process_details
;
CrysAlisPro, Agilent Technologies,
Version 1.171.36.32 (release 02-08-2013 CrysAlis171 .NET)
(compiled Aug  2 2013,16:46:58)
Empirical absorption correction using spherical harmonics,
 implemented in SCALE3 ABSPACK scaling algorithm.
;
_exptl_crystal_colour 'clear light colourless'
_exptl_crystal_colour_lustre clear
_exptl_crystal_colour_modifier light
_exptl_crystal_colour_primary colourless
_exptl_crystal_density_diffrn 1.548
_exptl_crystal_density_method 'not measured'
_exptl_crystal_description block
_exptl_crystal_F_000 942
_exptl_crystal_size_max 0.1
_exptl_crystal_size_mid 0.1
_exptl_crystal_size_min 0.1
_refine_diff_density_max 1.049
_refine_diff_density_min -1.991
_refine_diff_density_rms 0.138
_refine_ls_extinction_method none
_refine_ls_goodness_of_fit_ref 1.047
_refine_ls_hydrogen_treatment mixed
_refine_ls_matrix_type full
_refine_ls_number_parameters 525
_refine_ls_number_reflns 7039
_refine_ls_number_restraints 18
_refine_ls_restrained_S_all 1.051
_refine_ls_R_factor_all 0.0417
_refine_ls_R_factor_gt 0.0366
_refine_ls_shift/su_max 0.001
_refine_ls_shift/su_mean 0.000
_refine_ls_structure_factor_coef Fsqd
_refine_ls_weighting_details 'calc w=1/[\s^2^(Fo^2^)+(0.0320P)^2^+0.0000P] where P=(Fo^2^+2Fc^2^)/3'
_refine_ls_weighting_scheme calc
_refine_ls_wR_factor_gt 0.0820
_refine_ls_wR_factor_ref 0.0866
_reflns_number_gt 6352
_reflns_number_total 7039
_reflns_threshold_expression >2sigma(I)
_cod_data_source_file c8cc06058d2.cif
_cod_data_source_block Ln-MOF2
_cod_depositor_comments 'Adding full bibliography for 7122138--7122139.cif.'
_cod_original_cell_volume 1998.15(16)
_cod_database_code 7122139
_chemical_oxdiff_formula C1H1O1N1DY1
_chemical_oxdiff_usercomment 5-27-3
_reflns_odcompleteness_completeness 99.85
_reflns_odcompleteness_iscentric 1
_reflns_odcompleteness_theta 26.32
_olex2_refinement_description
;
1. Fixed Uiso
 At 1.2 times of:
  All C(H) groups
 At 1.5 times of:
  All C(H,H,H) groups, All O(H) groups
2. Uiso/Uaniso restraints and constraints
Uanis(C56) \\sim Ueq: with sigma of 0.01 and sigma for terminal atoms of 0.02
Uanis(O8) \\sim Ueq: with sigma of 0.01 and sigma for terminal atoms of 0.02
Uanis(C13) \\sim Ueq: with sigma of 0.01 and sigma for terminal atoms of 0.02
3.a Rotating group:
 O22(H22A)
3.b Aromatic/amide H refined with riding coordinates:
 C27(H27), C28(H28), C34(H34), C31(H31), C35(H35), C32(H32), C24(H24),
 C53(H53), C6(H6), C25(H25), C3(H3), C7(H7), C11(H11), C10(H10), C48(H48),
 C4(H4), C13(H13), C14(H14), C43(H43)
3.c Idealised Me refined as rotating group:
 C55(H55A,H55B,H55C), C50(H50A,H50B,H50C), C45(H45A,H45B,H45C), C51(H51A,H51B,
 H51C), C46(H46A,H46B,H46C), C56(H56A,H56B,H56C)
3.d Idealised tetrahedral OH refined as rotating group:
 O16(H16)
;
_olex2_submission_special_instructions 'No special instructions were received'

loop_
_space_group_symop_id
_space_group_symop_operation_xyz
1 'x, y, z'
2 '-x, -y, -z'

loop_
_atom_site_label
_atom_site_type_symbol
_atom_site_fract_x
_atom_site_fract_y
_atom_site_fract_z
_atom_site_U_iso_or_equiv
_atom_site_adp_type
_atom_site_occupancy
_atom_site_calc_flag
_atom_site_refinement_flags_posn
_atom_site_refinement_flags_adp
Dy1 Dy 0.723852(19) 0.535714(14) 0.000239(11) 0.00836(8) Uani 1 d . .
O20 O 0.8552(3) 0.5653(2) 0.09172(17) 0.0157(7) Uani 1 d . .
O21 O 0.8019(4) 0.6878(3) -0.0433(2) 0.0166(7) Uani 1 d . .
O22 O 0.5874(3) 0.6298(2) -0.09884(19) 0.0156(7) Uani 1 d . .
H22A H 0.6500 0.6323 -0.1455 0.023 Uiso 1 d GR .
O41 O 0.6288(3) 0.4188(2) -0.05033(16) 0.0136(6) Uani 1 d . .
O38 O 1.3407(3) -0.4229(2) -0.11777(16) 0.0113(6) Uani 1 d . .
O8 O 0.7022(4) 0.7228(3) 0.45881(19) 0.0356(10) Uani 1 d . U
O29 O 1.1078(3) 0.0332(2) -0.24806(17) 0.0193(7) Uani 1 d . .
O40 O 0.4745(3) 0.3466(2) -0.08879(17) 0.0152(7) Uani 1 d . .
O19 O 1.0880(3) 0.5067(2) 0.11899(17) 0.0163(7) Uani 1 d . .
O37 O 1.1099(3) -0.3713(2) -0.03801(16) 0.0118(6) Uani 1 d . .
O17 O 0.6638(4) 1.1317(3) 0.62291(19) 0.0323(9) Uani 1 d . .
O16 O 0.7632(5) 1.1572(3) 0.4902(2) 0.0512(12) Uani 1 d . .
H16 H 0.7739 1.2068 0.5090 0.077 Uiso 1 calc GR .
O42 O 0.7097(4) 0.8786(3) 0.0281(2) 0.0357(10) Uani 1 d . .
O47 O 0.2726(5) 0.6570(3) 0.4698(2) 0.0471(12) Uani 1 d . .
O52 O 0.2757(4) 0.3216(3) 0.2542(2) 0.0445(10) Uani 1 d . .
N54 N 0.0360(5) 0.3310(4) 0.3241(2) 0.0438(14) Uani 1 d . .
C27 C 0.8839(4) 0.2516(3) -0.1166(3) 0.0148(10) Uani 1 d . .
H27 H 0.8987 0.2930 -0.0797 0.018 Uiso 1 calc R .
C39 C 0.6068(4) 0.3514(3) -0.0879(2) 0.0102(9) Uani 1 d . .
C28 C 1.0060(5) 0.1720(3) -0.1540(3) 0.0170(10) Uani 1 d . .
H28 H 1.1016 0.1581 -0.1411 0.020 Uiso 1 calc R .
N44 N 0.5544(4) 1.0214(3) 0.0953(3) 0.0278(10) Uani 1 d . .
C36 C 1.2146(4) -0.3533(3) -0.0954(2) 0.0116(9) Uani 1 d . .
C34 C 1.2897(5) -0.2302(3) -0.2049(2) 0.0138(9) Uani 1 d . .
H34 H 1.3784 -0.2809 -0.2271 0.017 Uiso 1 calc R .
C33 C 1.1880(4) -0.2517(3) -0.1347(2) 0.0099(9) Uani 1 d . .
N49 N 0.3819(5) 0.5370(3) 0.3707(2) 0.0278(10) Uani 1 d . .
C26 C 0.7404(4) 0.2701(3) -0.1336(2) 0.0108(9) Uani 1 d . .
C31 C 1.0280(4) -0.0789(3) -0.1371(3) 0.0152(10) Uani 1 d . .
H31 H 0.9403 -0.0279 -0.1142 0.018 Uiso 1 calc R .
C35 C 1.2607(4) -0.1362(3) -0.2411(2) 0.0146(10) Uani 1 d . .
H35 H 1.3287 -0.1235 -0.2881 0.018 Uiso 1 calc R .
C18 C 0.9475(4) 0.5534(3) 0.1379(2) 0.0107(9) Uani 1 d . .
C30 C 1.1291(5) -0.0588(3) -0.2078(3) 0.0142(9) Uani 1 d . .
C55 C 0.0558(7) 0.3488(6) 0.4052(3) 0.060(2) Uani 1 d . .
H55A H 0.0425 0.2934 0.4418 0.090 Uiso 1 calc GR .
H55B H -0.0187 0.4107 0.4270 0.090 Uiso 1 calc GR .
H55C H 0.1567 0.3542 0.4006 0.090 Uiso 1 calc GR .
C23 C 0.9825(5) 0.1142(3) -0.2105(2) 0.0149(10) Uani 1 d . .
C2 C 0.7663(6) 0.6858(4) 0.3775(3) 0.0244(12) Uani 1 d . .
C15 C 0.7106(6) 1.1025(4) 0.5512(3) 0.0297(13) Uani 1 d . .
C32 C 1.0580(5) -0.1734(3) -0.1016(2) 0.0137(9) Uani 1 d . .
H32 H 0.9904 -0.1859 -0.0543 0.016 Uiso 1 calc R .
C24 C 0.8432(5) 0.1319(3) -0.2313(3) 0.0167(10) Uani 1 d . .
H24 H 0.8310 0.0926 -0.2707 0.020 Uiso 1 calc R .
C53 C 0.1454(6) 0.3224(4) 0.2566(3) 0.0388(15) Uani 1 d . .
H53 H 0.1203 0.3165 0.2064 0.047 Uiso 1 calc R .
C5 C 0.8854(4) 0.5999(3) 0.2236(3) 0.0134(9) Uani 1 d . .
C50 C 0.4437(7) 0.5142(4) 0.2830(3) 0.0415(15) Uani 1 d . .
H50A H 0.5502 0.4766 0.2750 0.062 Uiso 1 calc GR .
H50B H 0.4323 0.5762 0.2514 0.062 Uiso 1 calc GR .
H50C H 0.3894 0.4745 0.2649 0.062 Uiso 1 calc GR .
C6 C 0.9784(5) 0.5874(4) 0.2797(3) 0.0212(11) Uani 1 d . .
H6 H 1.0813 0.5506 0.2650 0.025 Uiso 1 calc R .
C25 C 0.7208(5) 0.2103(3) -0.1917(2) 0.0146(10) Uani 1 d . .
H25 H 0.6251 0.2230 -0.2042 0.018 Uiso 1 calc R .
C3 C 0.6733(5) 0.7006(4) 0.3225(3) 0.0287(12) Uani 1 d . .
H3 H 0.5711 0.7388 0.3372 0.034 Uiso 1 calc R .
C7 C 0.9187(5) 0.6298(4) 0.3580(3) 0.0270(12) Uani 1 d . .
H7 H 0.9801 0.6206 0.3965 0.032 Uiso 1 calc R .
C12 C 0.7114(5) 1.0024(4) 0.5250(3) 0.0249(11) Uani 1 d . .
C45 C 0.6289(6) 1.0886(4) 0.0423(3) 0.0350(14) Uani 1 d . .
H45A H 0.6971 1.1058 0.0700 0.052 Uiso 1 calc GR .
H45B H 0.5530 1.1493 0.0308 0.052 Uiso 1 calc GR .
H45C H 0.6860 1.0552 -0.0088 0.052 Uiso 1 calc GR .
C51 C 0.3967(8) 0.4528(5) 0.4280(3) 0.058(2) Uani 1 d . .
H51A H 0.3542 0.4046 0.4115 0.087 Uiso 1 calc GR .
H51B H 0.3428 0.4765 0.4827 0.087 Uiso 1 calc GR .
H51C H 0.5029 0.4210 0.4280 0.087 Uiso 1 calc GR .
C9 C 0.7074(6) 0.8171(4) 0.4763(3) 0.0270(12) Uani 1 d . .
C11 C 0.7873(6) 0.9655(4) 0.4457(3) 0.0320(13) Uani 1 d . .
H11 H 0.8395 1.0035 0.4085 0.038 Uiso 1 calc R .
C10 C 0.7850(6) 0.8723(4) 0.4224(3) 0.0338(14) Uani 1 d . .
H10 H 0.8365 0.8475 0.3698 0.041 Uiso 1 calc R .
C48 C 0.3216(6) 0.6315(4) 0.3970(3) 0.0297(12) Uani 1 d . .
H48 H 0.3157 0.6829 0.3569 0.036 Uiso 1 calc R .
C4 C 0.7327(5) 0.6581(4) 0.2445(3) 0.0240(11) Uani 1 d . .
H4 H 0.6707 0.6683 0.2062 0.029 Uiso 1 calc R .
C13 C 0.6329(6) 0.9451(4) 0.5786(3) 0.0344(14) Uani 1 d . U
H13 H 0.5820 0.9689 0.6315 0.041 Uiso 1 calc R .
C14 C 0.6288(6) 0.8534(4) 0.5548(3) 0.0380(15) Uani 1 d . .
H14 H 0.5740 0.8161 0.5910 0.046 Uiso 1 calc R .
C43 C 0.6012(5) 0.9233(4) 0.0826(3) 0.0300(12) Uani 1 d . .
H43 H 0.5480 0.8842 0.1178 0.036 Uiso 1 calc R .
C46 C 0.4223(6) 1.0685(5) 0.1598(3) 0.0504(18) Uani 1 d . .
H46A H 0.4489 1.1121 0.1922 0.076 Uiso 1 calc GR .
H46B H 0.3912 1.0168 0.1951 0.076 Uiso 1 calc GR .
H46C H 0.3397 1.1076 0.1347 0.076 Uiso 1 calc GR .
C56 C -0.1252(8) 0.3487(8) 0.3208(4) 0.092(3) Uani 1 d . U
H56A H -0.1547 0.2889 0.3398 0.138 Uiso 1 calc GR .
H56B H -0.1374 0.3641 0.2647 0.138 Uiso 1 calc GR .
H56C H -0.1885 0.4045 0.3558 0.138 Uiso 1 calc GR .
H21A H 0.765(6) 0.743(5) -0.020(3) 0.042(17) Uiso 1 d . .
H21B H 0.886(6) 0.672(4) -0.037(3) 0.022(15) Uiso 1 d . .
H22B H 0.521(5) 0.621(3) -0.106(3) 0.008(13) Uiso 1 d . .

loop_
_atom_site_aniso_label
_atom_site_aniso_U_11
_atom_site_aniso_U_22
_atom_site_aniso_U_33
_atom_site_aniso_U_23
_atom_site_aniso_U_13
_atom_site_aniso_U_12
Dy1 0.00723(11) 0.00775(12) 0.00918(11) -0.00432(8) 0.00008(8) -0.00120(8)
O20 0.0140(14) 0.0201(18) 0.0152(15) -0.0071(13) -0.0048(13) -0.0051(13)
O21 0.0115(16) 0.0132(18) 0.0257(18) -0.0055(15) -0.0021(15) -0.0046(14)
O22 0.0074(15) 0.0229(19) 0.0181(16) 0.0007(14) -0.0024(14) -0.0075(14)
O41 0.0175(15) 0.0080(16) 0.0156(15) -0.0047(13) -0.0047(13) -0.0021(12)
O38 0.0082(14) 0.0114(16) 0.0128(14) -0.0037(12) -0.0020(12) -0.0002(12)
O8 0.061(2) 0.026(2) 0.0136(16) -0.0122(15) 0.0141(17) -0.0172(18)
O29 0.0183(16) 0.0098(17) 0.0174(15) -0.0016(13) 0.0070(14) 0.0060(13)
O40 0.0094(14) 0.0173(17) 0.0164(15) -0.0069(13) 0.0005(13) -0.0008(13)
O19 0.0119(15) 0.0200(18) 0.0115(14) -0.0056(13) 0.0029(13) 0.0008(13)
O37 0.0108(14) 0.0109(16) 0.0130(14) -0.0006(12) -0.0019(12) -0.0026(12)
O17 0.036(2) 0.031(2) 0.0232(18) -0.0184(17) -0.0017(16) 0.0002(17)
O16 0.086(3) 0.033(3) 0.033(2) -0.018(2) 0.013(2) -0.029(2)
O42 0.0224(18) 0.026(2) 0.057(2) -0.0152(19) -0.0065(18) -0.0024(16)
O47 0.066(3) 0.036(2) 0.033(2) -0.0189(19) 0.019(2) -0.023(2)
O52 0.028(2) 0.065(3) 0.034(2) 0.014(2) 0.0039(18) -0.015(2)
N54 0.035(3) 0.092(4) 0.015(2) -0.005(2) 0.000(2) -0.036(3)
C27 0.011(2) 0.015(2) 0.018(2) -0.0079(19) -0.0016(19) -0.0030(18)
C39 0.013(2) 0.009(2) 0.0067(18) 0.0013(17) -0.0011(17) -0.0015(17)
C28 0.008(2) 0.021(3) 0.020(2) -0.004(2) 0.0000(19) -0.0026(18)
N44 0.019(2) 0.026(3) 0.034(2) -0.016(2) -0.0004(19) -0.0010(18)
C36 0.0071(19) 0.013(2) 0.016(2) -0.0089(18) -0.0028(18) -0.0022(17)
C34 0.011(2) 0.011(2) 0.014(2) -0.0035(18) -0.0001(18) 0.0013(18)
C33 0.011(2) 0.009(2) 0.0097(19) -0.0018(17) -0.0032(17) -0.0016(17)
N49 0.037(2) 0.020(2) 0.023(2) -0.0085(19) 0.004(2) -0.010(2)
C26 0.0099(19) 0.009(2) 0.012(2) 0.0001(17) -0.0004(17) -0.0020(17)
C31 0.0051(19) 0.016(2) 0.018(2) -0.0036(19) 0.0052(18) 0.0022(18)
C35 0.012(2) 0.016(2) 0.011(2) -0.0028(18) 0.0039(18) -0.0016(18)
C18 0.011(2) 0.009(2) 0.010(2) -0.0031(17) 0.0024(18) -0.0029(17)
C30 0.014(2) 0.010(2) 0.016(2) -0.0019(18) -0.0043(19) 0.0015(18)
C55 0.045(4) 0.107(6) 0.027(3) 0.000(4) -0.013(3) -0.018(4)
C23 0.017(2) 0.006(2) 0.013(2) -0.0023(18) 0.0060(19) 0.0023(18)
C2 0.037(3) 0.018(3) 0.015(2) -0.009(2) 0.006(2) -0.009(2)
C15 0.031(3) 0.030(3) 0.025(3) -0.012(2) -0.003(2) -0.005(2)
C32 0.014(2) 0.015(2) 0.011(2) -0.0039(18) 0.0007(18) -0.0045(18)
C24 0.022(2) 0.011(2) 0.015(2) -0.0040(19) -0.003(2) -0.0030(19)
C53 0.052(4) 0.046(4) 0.021(3) -0.009(3) 0.009(3) -0.029(3)
C5 0.013(2) 0.012(2) 0.016(2) -0.0041(18) -0.0008(19) -0.0064(18)
C50 0.065(4) 0.034(3) 0.018(3) -0.012(3) 0.003(3) -0.010(3)
C6 0.019(2) 0.021(3) 0.019(2) -0.008(2) 0.000(2) -0.001(2)
C25 0.013(2) 0.015(2) 0.015(2) -0.0055(19) -0.0005(18) -0.0038(18)
C3 0.022(2) 0.029(3) 0.025(3) -0.011(2) 0.006(2) 0.001(2)
C7 0.033(3) 0.034(3) 0.016(2) -0.007(2) -0.006(2) -0.010(2)
C12 0.037(3) 0.017(3) 0.015(2) -0.006(2) 0.000(2) -0.003(2)
C45 0.034(3) 0.027(3) 0.046(3) -0.010(3) -0.010(3) -0.010(2)
C51 0.098(5) 0.033(4) 0.038(3) -0.001(3) 0.005(4) -0.027(4)
C9 0.037(3) 0.025(3) 0.015(2) -0.012(2) 0.000(2) -0.005(2)
C11 0.054(3) 0.024(3) 0.013(2) -0.007(2) 0.005(2) -0.012(3)
C10 0.054(3) 0.028(3) 0.012(2) -0.011(2) 0.010(2) -0.010(3)
C48 0.036(3) 0.025(3) 0.027(3) -0.005(2) 0.002(2) -0.011(2)
C4 0.015(2) 0.030(3) 0.023(2) -0.011(2) -0.001(2) 0.000(2)
C13 0.046(3) 0.034(3) 0.015(2) -0.016(2) 0.007(2) -0.006(3)
C14 0.050(3) 0.040(4) 0.019(2) -0.014(3) 0.017(3) -0.020(3)
C43 0.019(2) 0.039(3) 0.036(3) -0.001(3) -0.007(2) -0.013(2)
C46 0.037(3) 0.063(5) 0.045(4) -0.031(3) 0.007(3) -0.009(3)
C56 0.067(5) 0.203(10) 0.037(4) -0.007(5) -0.004(4) -0.090(6)

loop_
_atom_type_symbol
_atom_type_description
_atom_type_scat_dispersion_real
_atom_type_scat_dispersion_imag
_atom_type_scat_source
C C 0.0033 0.0016 'International Tables Vol C Tables 4.2.6.8 and 6.1.1.4'
H H 0.0000 0.0000 'International Tables Vol C Tables 4.2.6.8 and 6.1.1.4'
Dy Dy -0.1892 4.4098 'International Tables Vol C Tables 4.2.6.8 and 6.1.1.4'
N N 0.0061 0.0033 'International Tables Vol C Tables 4.2.6.8 and 6.1.1.4'
O O 0.0106 0.0060 'International Tables Vol C Tables 4.2.6.8 and 6.1.1.4'

loop_
_geom_angle_atom_site_label_1
_geom_angle_atom_site_label_2
_geom_angle_atom_site_label_3
_geom_angle
_geom_angle_site_symmetry_1
_geom_angle_site_symmetry_3
O20 Dy1 O21 70.62(11) . .
O20 Dy1 O22 137.37(11) . .
O20 Dy1 O41 146.93(11) . .
O20 Dy1 O38 78.91(10) . 2_755
O20 Dy1 O40 79.49(9) . 2_665
O20 Dy1 O19 102.29(9) . 2_765
O20 Dy1 O37 72.14(10) . 2_755
O20 Dy1 C36 76.16(11) . 2_755
O21 Dy1 O38 146.35(9) . 2_755
O21 Dy1 O37 125.90(10) . 2_755
O21 Dy1 C36 144.51(11) . 2_755
O22 Dy1 O21 69.42(11) . .
O22 Dy1 O38 132.96(9) . 2_755
O22 Dy1 O37 146.72(9) . 2_755
O22 Dy1 C36 145.73(11) . 2_755
O41 Dy1 O21 140.55(10) . .
O41 Dy1 O22 75.62(11) . .
O41 Dy1 O38 72.60(9) . 2_755
O41 Dy1 O37 77.39(10) . 2_755
O41 Dy1 C36 70.84(10) . 2_755
O38 Dy1 C36 26.64(9) 2_755 2_755
O40 Dy1 O21 81.20(10) 2_665 .
O40 Dy1 O22 80.37(10) 2_665 .
O40 Dy1 O41 110.70(9) 2_665 .
O40 Dy1 O38 79.52(10) 2_665 2_755
O40 Dy1 O37 127.86(10) 2_665 2_755
O40 Dy1 C36 104.93(11) 2_665 2_755
O19 Dy1 O21 73.81(11) 2_765 .
O19 Dy1 O22 80.26(10) 2_765 .
O19 Dy1 O41 82.98(9) 2_765 .
O19 Dy1 O38 127.93(10) 2_765 2_755
O19 Dy1 O40 152.51(11) 2_765 2_665
O19 Dy1 O37 77.45(10) 2_765 2_755
O19 Dy1 C36 102.07(11) 2_765 2_755
O37 Dy1 O38 52.98(8) 2_755 2_755
O37 Dy1 C36 26.54(9) 2_755 2_755
C18 O20 Dy1 162.5(3) . .
Dy1 O21 H21A 125(4) . .
Dy1 O21 H21B 103(4) . .
H21A O21 H21B 102(5) . .
Dy1 O22 H22A 109.9 . .
Dy1 O22 H22B 123(4) . .
H22A O22 H22B 109.4 . .
C39 O41 Dy1 167.3(2) . .
C36 O38 Dy1 92.7(2) . 2_755
C9 O8 C2 118.5(4) . .
C30 O29 C23 116.9(3) . .
C39 O40 Dy1 113.4(2) . 2_665
C18 O19 Dy1 137.6(3) . 2_765
C36 O37 Dy1 93.7(2) . 2_755
C15 O16 H16 109.5 . .
C55 N54 C56 113.1(4) . .
C53 N54 C55 122.8(5) . .
C53 N54 C56 122.5(5) . .
C28 C27 H27 119.6 . .
C26 C27 H27 119.6 . .
C26 C27 C28 120.7(4) . .
O41 C39 O40 123.2(3) . .
O41 C39 C26 120.1(3) . .
O40 C39 C26 116.7(3) . .
C27 C28 H28 120.7 . .
C23 C28 C27 118.5(4) . .
C23 C28 H28 120.7 . .
C45 N44 C46 117.0(4) . .
C43 N44 C45 121.0(4) . .
C43 N44 C46 122.0(5) . .
O38 C36 Dy1 60.6(2) . 2_755
O38 C36 C33 121.1(4) . .
O37 C36 Dy1 59.8(2) . 2_755
O37 C36 O38 119.7(4) . .
O37 C36 C33 119.2(3) . .
C33 C36 Dy1 171.5(3) . 2_755
C33 C34 H34 119.5 . .
C35 C34 H34 119.5 . .
C35 C34 C33 121.0(4) . .
C34 C33 C36 122.2(3) . .
C32 C33 C36 119.7(3) . .
C32 C33 C34 118.1(4) . .
C51 N49 C50 117.1(4) . .
C48 N49 C50 121.5(5) . .
C48 N49 C51 121.3(4) . .
C27 C26 C39 120.2(3) . .
C27 C26 C25 119.2(4) . .
C25 C26 C39 120.6(4) . .
C30 C31 H31 120.0 . .
C32 C31 H31 120.0 . .
C32 C31 C30 120.0(4) . .
C34 C35 H35 119.9 . .
C34 C35 C30 120.2(4) . .
C30 C35 H35 119.9 . .
O20 C18 O19 125.3(3) . .
O20 C18 C5 117.4(3) . .
O19 C18 C5 117.3(4) . .
O29 C30 C31 124.1(4) . .
O29 C30 C35 116.7(4) . .
C31 C30 C35 119.3(4) . .
N54 C55 H55A 109.5 . .
N54 C55 H55B 109.5 . .
N54 C55 H55C 109.5 . .
H55A C55 H55B 109.5 . .
H55A C55 H55C 109.5 . .
H55B C55 H55C 109.5 . .
C28 C23 O29 118.0(4) . .
C24 C23 O29 119.3(3) . .
C24 C23 C28 122.7(4) . .
C3 C2 O8 118.8(4) . .
C3 C2 C7 122.1(4) . .
C7 C2 O8 118.9(5) . .
O17 C15 O16 123.1(5) . .
O17 C15 C12 123.2(5) . .
O16 C15 C12 113.7(4) . .
C33 C32 H32 119.3 . .
C31 C32 C33 121.4(4) . .
C31 C32 H32 119.3 . .
C23 C24 H24 120.9 . .
C23 C24 C25 118.1(4) . .
C25 C24 H24 120.9 . .
O52 C53 N54 125.8(5) . .
O52 C53 H53 117.1 . .
N54 C53 H53 117.1 . .
C6 C5 C18 121.2(4) . .
C6 C5 C4 119.9(4) . .
C4 C5 C18 118.9(4) . .
N49 C50 H50A 109.5 . .
N49 C50 H50B 109.5 . .
N49 C50 H50C 109.5 . .
H50A C50 H50B 109.5 . .
H50A C50 H50C 109.5 . .
H50B C50 H50C 109.5 . .
C5 C6 H6 119.9 . .
C5 C6 C7 120.1(4) . .
C7 C6 H6 119.9 . .
C26 C25 H25 119.7 . .
C24 C25 C26 120.7(4) . .
C24 C25 H25 119.7 . .
C2 C3 H3 120.4 . .
C2 C3 C4 119.3(4) . .
C4 C3 H3 120.4 . .
C2 C7 C6 118.7(5) . .
C2 C7 H7 120.7 . .
C6 C7 H7 120.7 . .
C11 C12 C15 121.1(5) . .
C13 C12 C15 120.1(4) . .
C13 C12 C11 118.8(4) . .
N44 C45 H45A 109.5 . .
N44 C45 H45B 109.5 . .
N44 C45 H45C 109.5 . .
H45A C45 H45B 109.5 . .
H45A C45 H45C 109.5 . .
H45B C45 H45C 109.5 . .
N49 C51 H51A 109.5 . .
N49 C51 H51B 109.5 . .
N49 C51 H51C 109.5 . .
H51A C51 H51B 109.5 . .
H51A C51 H51C 109.5 . .
H51B C51 H51C 109.5 . .
O8 C9 C14 115.5(4) . .
C10 C9 O8 123.8(4) . .
C10 C9 C14 120.7(4) . .
C12 C11 H11 120.0 . .
C10 C11 C12 120.0(5) . .
C10 C11 H11 120.0 . .
C9 C10 C11 120.1(4) . .
C9 C10 H10 119.9 . .
C11 C10 H10 119.9 . .
O47 C48 N49 125.4(5) . .
O47 C48 H48 117.3 . .
N49 C48 H48 117.3 . .
C5 C4 H4 120.1 . .
C3 C4 C5 119.9(4) . .
C3 C4 H4 120.1 . .
C12 C13 H13 119.5 . .
C14 C13 C12 121.0(4) . .
C14 C13 H13 119.5 . .
C9 C14 H14 120.3 . .
C13 C14 C9 119.3(5) . .
C13 C14 H14 120.3 . .
O42 C43 N44 125.6(5) . .
O42 C43 H43 117.2 . .
N44 C43 H43 117.2 . .
N44 C46 H46A 109.5 . .
N44 C46 H46B 109.5 . .
N44 C46 H46C 109.5 . .
H46A C46 H46B 109.5 . .
H46A C46 H46C 109.5 . .
H46B C46 H46C 109.5 . .
N54 C56 H56A 109.5 . .
N54 C56 H56B 109.5 . .
N54 C56 H56C 109.5 . .
H56A C56 H56B 109.5 . .
H56A C56 H56C 109.5 . .
H56B C56 H56C 109.5 . .

loop_
_geom_bond_atom_site_label_1
_geom_bond_atom_site_label_2
_geom_bond_distance
_geom_bond_site_symmetry_2
Dy1 O20 2.291(3) .
Dy1 O21 2.443(3) .
Dy1 O22 2.370(3) .
Dy1 O41 2.361(3) .
Dy1 O38 2.480(3) 2_755
Dy1 O40 2.358(2) 2_665
Dy1 O19 2.307(2) 2_765
Dy1 O37 2.461(3) 2_755
Dy1 C36 2.842(5) 2_755
O20 C18 1.248(5) .
O21 H21A 0.83(6) .
O21 H21B 0.78(5) .
O22 H22A 0.8624 .
O22 H22B 0.71(4) .
O41 C39 1.255(4) .
O38 Dy1 2.480(3) 2_755
O38 C36 1.276(5) .
O8 C2 1.410(5) .
O8 C9 1.379(6) .
O29 C30 1.370(5) .
O29 C23 1.414(5) .
O40 Dy1 2.358(2) 2_665
O40 C39 1.269(5) .
O19 Dy1 2.307(2) 2_765
O19 C18 1.258(5) .
O37 Dy1 2.461(3) 2_755
O37 C36 1.273(4) .
O17 C15 1.222(5) .
O16 H16 0.8200 .
O16 C15 1.311(6) .
O42 C43 1.233(5) .
O47 C48 1.228(5) .
O52 C53 1.213(6) .
N54 C55 1.447(6) .
N54 C53 1.319(6) .
N54 C56 1.472(7) .
C27 H27 0.9300 .
C27 C28 1.389(6) .
C27 C26 1.383(5) .
C39 C26 1.502(5) .
C28 H28 0.9300 .
C28 C23 1.375(6) .
N44 C45 1.455(6) .
N44 C43 1.312(6) .
N44 C46 1.456(6) .
C36 Dy1 2.842(5) 2_755
C36 C33 1.477(6) .
C34 H34 0.9300 .
C34 C33 1.401(5) .
C34 C35 1.365(6) .
C33 C32 1.396(5) .
N49 C50 1.455(5) .
N49 C51 1.437(7) .
N49 C48 1.323(6) .
C26 C25 1.397(5) .
C31 H31 0.9300 .
C31 C30 1.397(6) .
C31 C32 1.366(6) .
C35 H35 0.9300 .
C35 C30 1.398(6) .
C18 C5 1.518(5) .
C55 H55A 0.9600 .
C55 H55B 0.9600 .
C55 H55C 0.9600 .
C23 C24 1.374(6) .
C2 C3 1.363(7) .
C2 C7 1.381(7) .
C15 C12 1.485(6) .
C32 H32 0.9300 .
C24 H24 0.9300 .
C24 C25 1.392(6) .
C53 H53 0.9300 .
C5 C6 1.382(6) .
C5 C4 1.393(6) .
C50 H50A 0.9600 .
C50 H50B 0.9600 .
C50 H50C 0.9600 .
C6 H6 0.9300 .
C6 C7 1.388(6) .
C25 H25 0.9300 .
C3 H3 0.9300 .
C3 C4 1.385(6) .
C7 H7 0.9300 .
C12 C11 1.396(6) .
C12 C13 1.381(7) .
C45 H45A 0.9600 .
C45 H45B 0.9600 .
C45 H45C 0.9600 .
C51 H51A 0.9600 .
C51 H51B 0.9600 .
C51 H51C 0.9600 .
C9 C10 1.360(7) .
C9 C14 1.388(6) .
C11 H11 0.9300 .
C11 C10 1.386(7) .
C10 H10 0.9300 .
C48 H48 0.9300 .
C4 H4 0.9300 .
C13 H13 0.9300 .
C13 C14 1.374(7) .
C14 H14 0.9300 .
C43 H43 0.9300 .
C46 H46A 0.9600 .
C46 H46B 0.9600 .
C46 H46C 0.9600 .
C56 H56A 0.9600 .
C56 H56B 0.9600 .
C56 H56C 0.9600 .

loop_
_geom_torsion_atom_site_label_1
_geom_torsion_atom_site_label_2
_geom_torsion_atom_site_label_3
_geom_torsion_atom_site_label_4
_geom_torsion
_geom_torsion_site_symmetry_1
Dy1 O20 C18 O19 45.5(11) .
Dy1 O20 C18 C5 -135.0(7) .
Dy1 O41 C39 O40 -159.5(11) .
Dy1 O41 C39 C26 21.6(16) .
Dy1 O38 C36 O37 -9.5(3) 2_755
Dy1 O38 C36 C33 170.3(3) 2_755
Dy1 O40 C39 O41 -6.9(5) 2_665
Dy1 O40 C39 C26 172.1(3) 2_665
Dy1 O19 C18 O20 24.5(7) 2_765
Dy1 O19 C18 C5 -154.9(3) 2_765
Dy1 O37 C36 O38 9.6(3) 2_755
Dy1 O37 C36 C33 -170.2(3) 2_755
Dy1 C36 C33 C34 107.7(17) 2_755
Dy1 C36 C33 C32 -72.0(19) 2_755
O20 Dy1 O41 C39 -88.7(13) .
O20 C18 C5 C6 177.8(4) .
O20 C18 C5 C4 -3.8(6) .
O21 Dy1 O20 C18 -131.8(9) .
O21 Dy1 O41 C39 66.8(14) .
O22 Dy1 O20 C18 -153.0(8) .
O22 Dy1 O41 C39 94.8(13) .
O41 Dy1 O20 C18 31.9(9) .
O41 C39 C26 C27 17.8(6) .
O41 C39 C26 C25 -164.1(4) .
O38 Dy1 O20 C18 62.6(9) 2_755
O38 Dy1 O41 C39 -120.3(13) 2_755
O38 C36 C33 C34 8.3(6) .
O38 C36 C33 C32 -171.4(3) .
O8 C2 C3 C4 -175.3(4) .
O8 C2 C7 C6 175.5(4) .
O8 C9 C10 C11 -178.5(5) .
O8 C9 C14 C13 177.6(5) .
O29 C23 C24 C25 178.2(4) .
O40 Dy1 O20 C18 143.9(9) 2_665
O40 Dy1 O41 C39 168.5(13) 2_665
O40 C39 C26 C27 -161.2(4) .
O40 C39 C26 C25 16.9(6) .
O19 Dy1 O20 C18 -64.1(9) 2_765
O19 Dy1 O41 C39 13.1(13) 2_765
O19 C18 C5 C6 -2.7(6) .
O19 C18 C5 C4 175.6(4) .
O37 Dy1 O20 C18 8.2(8) 2_755
O37 Dy1 O41 C39 -65.5(13) 2_755
O37 C36 C33 C34 -171.9(3) .
O37 C36 C33 C32 8.4(6) .
O17 C15 C12 C11 -169.8(5) .
O17 C15 C12 C13 11.8(8) .
O16 C15 C12 C11 10.9(7) .
O16 C15 C12 C13 -167.5(5) .
C27 C28 C23 O29 -179.9(4) .
C27 C28 C23 C24 -0.1(7) .
C27 C26 C25 C24 1.1(7) .
C39 C26 C25 C24 -177.0(4) .
C28 C27 C26 C39 175.3(4) .
C28 C27 C26 C25 -2.8(7) .
C28 C23 C24 C25 -1.5(7) .
C36 Dy1 O20 C18 35.5(9) 2_755
C36 Dy1 O41 C39 -92.3(13) 2_755
C36 C33 C32 C31 -178.9(4) .
C34 C33 C32 C31 1.4(6) .
C34 C35 C30 O29 -179.6(4) .
C34 C35 C30 C31 0.1(6) .
C33 C34 C35 C30 0.9(6) .
C26 C27 C28 C23 2.3(7) .
C35 C34 C33 C36 178.6(4) .
C35 C34 C33 C32 -1.6(6) .
C18 C5 C6 C7 -179.3(4) .
C18 C5 C4 C3 179.5(4) .
C30 O29 C23 C28 88.8(5) .
C30 O29 C23 C24 -91.0(5) .
C30 C31 C32 C33 -0.5(6) .
C55 N54 C53 O52 5.0(10) .
C23 O29 C30 C31 6.0(6) .
C23 O29 C30 C35 -174.4(4) .
C23 C24 C25 C26 1.0(7) .
C2 O8 C9 C10 -7.2(8) .
C2 O8 C9 C14 173.7(5) .
C2 C3 C4 C5 0.8(7) .
C15 C12 C11 C10 -179.3(5) .
C15 C12 C13 C14 178.3(5) .
C32 C31 C30 O29 179.3(4) .
C32 C31 C30 C35 -0.3(6) .
C5 C6 C7 C2 -1.3(7) .
C50 N49 C48 O47 -177.0(5) .
C6 C5 C4 C3 -2.1(7) .
C3 C2 C7 C6 0.0(8) .
C7 C2 C3 C4 0.2(8) .
C12 C11 C10 C9 0.7(9) .
C12 C13 C14 C9 1.3(9) .
C45 N44 C43 O42 1.2(8) .
C51 N49 C48 O47 -0.5(8) .
C9 O8 C2 C3 -94.5(6) .
C9 O8 C2 C7 89.9(6) .
C11 C12 C13 C14 -0.1(8) .
C10 C9 C14 C13 -1.6(9) .
C4 C5 C6 C7 2.3(7) .
C13 C12 C11 C10 -0.9(8) .
C14 C9 C10 C11 0.6(9) .
C46 N44 C43 O42 178.3(5) .
C56 N54 C53 O52 169.4(7) .
